data_7046442
loop_
_publ_author_name
'K\"oster, Marcel'
'Kreher, Annikka'
'von H\"anisch, Carsten'

_publ_section_title
;
 Synthesis of ternary group 13/15 chain compounds.
;
_journal_issue 24
_journal_name_full 'Dalton transactions (Cambridge, England : 2003)'
_journal_page_first 7875
_journal_page_last 7878
_journal_paper_doi 10.1039/c8dt01119b
_journal_volume 47
_journal_year 2018
_chemical_formula_moiety 'C16 H45 B3 N2 P2'
_chemical_formula_sum 'C16 H45 B3 N2 P2'
_chemical_formula_weight 359.91
_chemical_properties_physical Air-sensitive,Moisture-sensitive
_space_group_crystal_system monoclinic
_space_group_IT_number 14
_space_group_name_Hall '-P 2ybc'
_space_group_name_H-M_alt 'P 1 21/c 1'
_symmetry_space_group_name_Hall '-P 2ybc'
_symmetry_space_group_name_H-M 'P 1 21/c 1'
_atom_sites_solution_hydrogens mixed
_audit_creation_date 2017-01-30
_audit_creation_method
;
Olex2 1.2
(compiled 2017.01.04 svn.r3372 for OlexSys, GUI svn.r5292)
;
_audit_update_record
;
2018-01-19 deposited with the CCDC.
2018-05-09 downloaded from the CCDC.
;
_cell_angle_alpha 90
_cell_angle_beta 116.8530(10)
_cell_angle_gamma 90
_cell_formula_units_Z 8
_cell_length_a 26.4536(11)
_cell_length_b 8.4495(3)
_cell_length_c 24.1754(10)
_cell_measurement_reflns_used 9356
_cell_measurement_temperature 100.0
_cell_measurement_theta_max 28.28
_cell_measurement_theta_min 2.40
_cell_volume 4821.0(3)
_computing_cell_refinement 'SAINT v8.37A (Bruker, 2015)'
_computing_data_collection 'SAINT v8.37A (Bruker, 2015)'
_computing_data_reduction 'SAINT v8.37A (Bruker, 2015)'
_computing_molecular_graphics 'Olex2 (Dolomanov et al., 2009)'
_computing_publication_material 'Olex2 (Dolomanov et al., 2009)'
_computing_structure_refinement 'ShelXL (Sheldrick, 2015)'
_computing_structure_solution 'ShelXT (Sheldrick, 2015)'
_diffrn_ambient_temperature 100.0
_diffrn_detector_area_resol_mean 7.9
_diffrn_detector_type 'CCD area detector'
_diffrn_measured_fraction_theta_full 0.999
_diffrn_measured_fraction_theta_max 0.998
_diffrn_measurement_device 'three-circle diffractometer'
_diffrn_measurement_device_type 'Bruker D8-Quest'
_diffrn_measurement_method '\f and \w scans'
_diffrn_radiation_type MoK\a
_diffrn_radiation_wavelength 0.71073
_diffrn_reflns_av_R_equivalents 0.0654
_diffrn_reflns_av_unetI/netI 0.0293
_diffrn_reflns_Laue_measured_fraction_full 0.999
_diffrn_reflns_Laue_measured_fraction_max 0.998
_diffrn_reflns_limit_h_max 35
_diffrn_reflns_limit_h_min -35
_diffrn_reflns_limit_k_max 11
_diffrn_reflns_limit_k_min -11
_diffrn_reflns_limit_l_max 32
_diffrn_reflns_limit_l_min -32
_diffrn_reflns_number 165029
_diffrn_reflns_point_group_measured_fraction_full 0.999
_diffrn_reflns_point_group_measured_fraction_max 0.998
_diffrn_reflns_theta_full 25.000
_diffrn_reflns_theta_max 28.351
_diffrn_reflns_theta_min 2.405
_diffrn_standards_number 0
_exptl_absorpt_coefficient_mu 0.181
_exptl_absorpt_correction_T_max 0.7457
_exptl_absorpt_correction_T_min 0.7220
_exptl_absorpt_correction_type multi-scan
_exptl_absorpt_process_details
;
SADABS-2016/2 (Bruker,2016/2) was used for absorption correction.
wR2(int) was 0.0929 before and 0.0591 after correction.
The Ratio of minimum to maximum transmission is 0.9682.
The \l/2 correction factor is 0.00150.
;
_exptl_crystal_colour colourless
_exptl_crystal_colour_primary colourless
_exptl_crystal_density_diffrn 0.992
_exptl_crystal_description block
_exptl_crystal_F_000 1600
_exptl_crystal_size_max 0.207
_exptl_crystal_size_mid 0.163
_exptl_crystal_size_min 0.099
_refine_diff_density_max 0.351
_refine_diff_density_min -0.286
_refine_diff_density_rms 0.052
_refine_ls_extinction_method none
_refine_ls_goodness_of_fit_ref 1.133
_refine_ls_hydrogen_treatment mixed
_refine_ls_matrix_type full
_refine_ls_number_parameters 511
_refine_ls_number_reflns 12019
_refine_ls_number_restraints 4
_refine_ls_restrained_S_all 1.133
_refine_ls_R_factor_all 0.0572
_refine_ls_R_factor_gt 0.0427
_refine_ls_shift/su_max 0.001
_refine_ls_shift/su_mean 0.000
_refine_ls_structure_factor_coef Fsqd
_refine_ls_weighting_details 'w=1/[\s^2^(Fo^2^)+(0.0285P)^2^+3.4485P] where P=(Fo^2^+2Fc^2^)/3'
_refine_ls_weighting_scheme calc
_refine_ls_wR_factor_gt 0.0924
_refine_ls_wR_factor_ref 0.0968
_reflns_Friedel_coverage 0.000
_reflns_number_gt 10062
_reflns_number_total 12019
_reflns_threshold_expression 'I > 2\s(I)'
_cod_data_source_file c8dt01119b2.cif
_cod_data_source_block compound3
_cod_depositor_comments 'Adding full bibliography for 7046442--7046445.cif.'
_cod_database_code 7046442
_shelx_shelxl_version_number 2014/7
_shelx_space_group_comment
;
The symmetry employed for this shelxl refinement is uniquely defined
by the following loop, which should always be used as a source of
symmetry information in preference to the above space-group names.
They are only intended as comments.
;
_shelx_estimated_absorpt_t_max 0.982
_shelx_estimated_absorpt_t_min 0.963
_olex2_refinement_description
;
1. Fixed Uiso
 At 1.5 times of:
  All C(H,H,H) groups
2. Restrained distances
 N2-H2 = N1-H1 = N4-H4 = N3-H3
 0.87 with sigma of 0.02
3.a Idealised Me refined as rotating group:
 C10(H10A,H10B,H10C), C32(H32A,H32B,H32C), C14(H14A,H14B,H14C), C28(H28A,H28B,
 H28C), C26(H26A,H26B,H26C), C15(H15A,H15B,H15C), C24(H24A,H24B,H24C), C27(H27A,
 H27B,H27C), C30(H30A,H30B,H30C), C16(H16A,H16B,H16C), C7(H7A,H7B,H7C),
 C22(H22A,H22B,H22C), C11(H11A,H11B,H11C), C6(H6D,H6E,H6F), C31(H31A,H31B,H31C),
  C4(H4D,H4E,H4F), C2(H2B,H2C,H2D), C12(H12A,H12B,H12C), C23(H23A,H23B,H23C),
 C8(H8A,H8B,H8C), C18(H18A,H18B,H18C), C3(H3A,H3B,H3C), C20(H20A,H20B,H20C),
 C19(H19A,H19B,H19C)
;
_olex2_submission_special_instructions 'No special instructions were received'

loop_
_space_group_symop_operation_xyz
'x, y, z'
'-x, y+1/2, -z+1/2'
'-x, -y, -z'
'x, -y-1/2, z-1/2'

loop_
_atom_site_label
_atom_site_type_symbol
_atom_site_fract_x
_atom_site_fract_y
_atom_site_fract_z
_atom_site_U_iso_or_equiv
_atom_site_adp_type
_atom_site_occupancy
_atom_site_site_symmetry_order
_atom_site_calc_flag
_atom_site_refinement_flags_posn
P3 P 0.43056(2) 0.20603(4) 0.58546(2) 0.01161(8) Uani 1 1 d .
P002 P 0.64249(2) 0.17716(4) 0.67631(2) 0.01220(8) Uani 1 1 d .
P2 P 0.14380(2) 0.85180(5) 0.46605(2) 0.01289(8) Uani 1 1 d .
P1 P -0.06437(2) 0.73005(5) 0.35919(2) 0.01542(9) Uani 1 1 d .
N3 N 0.50108(5) 0.18675(15) 0.61461(5) 0.0126(2) Uani 1 1 d D
N4 N 0.59036(5) 0.13811(16) 0.60509(6) 0.0152(3) Uani 1 1 d D
N2 N 0.09198(5) 0.87727(16) 0.48732(6) 0.0162(3) Uani 1 1 d D
N1 N 0.00488(5) 0.77386(17) 0.39775(6) 0.0183(3) Uani 1 1 d D
C29 C 0.69165(6) 0.30535(18) 0.66045(7) 0.0168(3) Uani 1 1 d .
C13 C 0.20314(6) 0.77268(18) 0.53792(7) 0.0168(3) Uani 1 1 d .
C10 C 0.18679(7) 1.1650(2) 0.50042(8) 0.0260(4) Uani 1 1 d .
H10A H 0.1638 1.1713 0.5227 0.039 Uiso 1 1 calc GR
H10B H 0.1901 1.2706 0.4855 0.039 Uiso 1 1 calc GR
H10C H 0.2246 1.1252 0.5284 0.039 Uiso 1 1 calc GR
C21 C 0.41553(6) 0.12784(19) 0.64843(7) 0.0171(3) Uani 1 1 d .
C9 C 0.15855(7) 1.05274(19) 0.44522(7) 0.0199(3) Uani 1 1 d .
C25 C 0.67343(6) -0.01902(18) 0.70968(7) 0.0178(3) Uani 1 1 d .
C32 C 0.70094(7) 0.2482(2) 0.60556(7) 0.0230(3) Uani 1 1 d .
H32A H 0.7175 0.1419 0.6143 0.034 Uiso 1 1 calc GR
H32B H 0.7267 0.3210 0.5992 0.034 Uiso 1 1 calc GR
H32C H 0.6645 0.2453 0.5681 0.034 Uiso 1 1 calc GR
C14 C 0.20873(7) 0.8539(2) 0.59735(7) 0.0231(3) Uani 1 1 d .
H14A H 0.2119 0.9686 0.5937 0.035 Uiso 1 1 calc GR
H14B H 0.2427 0.8145 0.6330 0.035 Uiso 1 1 calc GR
H14C H 0.1752 0.8305 0.6032 0.035 Uiso 1 1 calc GR
C1 C -0.08833(7) 0.8410(2) 0.28498(7) 0.0223(3) Uani 1 1 d .
C5 C -0.06639(6) 0.51124(19) 0.34883(7) 0.0192(3) Uani 1 1 d .
C28 C 0.70752(7) -0.0957(2) 0.67971(8) 0.0227(3) Uani 1 1 d .
H28A H 0.6840 -0.1018 0.6347 0.034 Uiso 1 1 calc GR
H28B H 0.7191 -0.2025 0.6965 0.034 Uiso 1 1 calc GR
H28C H 0.7413 -0.0317 0.6887 0.034 Uiso 1 1 calc GR
C26 C 0.62299(7) -0.1276(2) 0.69891(8) 0.0283(4) Uani 1 1 d .
H26A H 0.5991 -0.0763 0.7150 0.043 Uiso 1 1 calc GR
H26B H 0.6372 -0.2284 0.7205 0.043 Uiso 1 1 calc GR
H26C H 0.6006 -0.1472 0.6544 0.043 Uiso 1 1 calc GR
C15 C 0.25965(7) 0.7844(2) 0.53455(8) 0.0250(4) Uani 1 1 d .
H15A H 0.2556 0.7364 0.4958 0.038 Uiso 1 1 calc GR
H15B H 0.2891 0.7283 0.5699 0.038 Uiso 1 1 calc GR
H15C H 0.2703 0.8959 0.5358 0.038 Uiso 1 1 calc GR
C24 C 0.35504(7) 0.1697(2) 0.63683(8) 0.0240(4) Uani 1 1 d .
H24A H 0.3529 0.2830 0.6441 0.036 Uiso 1 1 calc GR
H24B H 0.3452 0.1086 0.6651 0.036 Uiso 1 1 calc GR
H24C H 0.3284 0.1442 0.5939 0.036 Uiso 1 1 calc GR
C27 C 0.71084(7) -0.0028(2) 0.78009(7) 0.0261(4) Uani 1 1 d .
H27A H 0.7421 0.0701 0.7879 0.039 Uiso 1 1 calc GR
H27B H 0.7261 -0.1068 0.7977 0.039 Uiso 1 1 calc GR
H27C H 0.6880 0.0384 0.7995 0.039 Uiso 1 1 calc GR
C30 C 0.74923(7) 0.3213(2) 0.71827(8) 0.0285(4) Uani 1 1 d .
H30A H 0.7432 0.3534 0.7538 0.043 Uiso 1 1 calc GR
H30B H 0.7722 0.4013 0.7107 0.043 Uiso 1 1 calc GR
H30C H 0.7690 0.2193 0.7272 0.043 Uiso 1 1 calc GR
C16 C 0.18985(9) 0.5978(2) 0.54108(9) 0.0317(4) Uani 1 1 d .
H16A H 0.1525 0.5878 0.5399 0.048 Uiso 1 1 calc GR
H16B H 0.2187 0.5518 0.5797 0.048 Uiso 1 1 calc GR
H16C H 0.1899 0.5416 0.5056 0.048 Uiso 1 1 calc GR
C7 C -0.04201(8) 0.4573(2) 0.30526(9) 0.0302(4) Uani 1 1 d .
H7A H -0.0675 0.4898 0.2627 0.045 Uiso 1 1 calc GR
H7B H -0.0382 0.3418 0.3070 0.045 Uiso 1 1 calc GR
H7C H -0.0047 0.5057 0.3181 0.045 Uiso 1 1 calc GR
B5 B 0.53028(7) 0.1432(2) 0.58004(7) 0.0145(3) Uani 1 1 d .
C22 C 0.45760(7) 0.1829(3) 0.71352(7) 0.0294(4) Uani 1 1 d .
H22A H 0.4959 0.1488 0.7223 0.044 Uiso 1 1 calc GR
H22B H 0.4472 0.1366 0.7442 0.044 Uiso 1 1 calc GR
H22C H 0.4566 0.2986 0.7157 0.044 Uiso 1 1 calc GR
C11 C 0.19584(8) 1.0386(2) 0.41145(8) 0.0284(4) Uani 1 1 d .
H11A H 0.2331 0.9963 0.4401 0.043 Uiso 1 1 calc GR
H11B H 0.2005 1.1434 0.3970 0.043 Uiso 1 1 calc GR
H11C H 0.1776 0.9673 0.3759 0.043 Uiso 1 1 calc GR
C17 C 0.41651(8) 0.4218(2) 0.57219(8) 0.0273(4) Uani 1 1 d .
C6 C -0.12750(7) 0.4510(2) 0.32498(9) 0.0275(4) Uani 1 1 d .
H6D H -0.1429 0.4871 0.3528 0.041 Uiso 1 1 calc GR
H6E H -0.1277 0.3351 0.3237 0.041 Uiso 1 1 calc GR
H6F H -0.1508 0.4925 0.2832 0.041 Uiso 1 1 calc GR
C31 C 0.66340(8) 0.4687(2) 0.64398(9) 0.0294(4) Uani 1 1 d .
H31A H 0.6251 0.4580 0.6099 0.044 Uiso 1 1 calc GR
H31B H 0.6858 0.5388 0.6312 0.044 Uiso 1 1 calc GR
H31C H 0.6613 0.5136 0.6803 0.044 Uiso 1 1 calc GR
C4 C -0.14680(7) 0.7846(2) 0.23670(8) 0.0283(4) Uani 1 1 d .
H4D H -0.1436 0.6778 0.2228 0.042 Uiso 1 1 calc GR
H4E H -0.1612 0.8569 0.2012 0.042 Uiso 1 1 calc GR
H4F H -0.1730 0.7832 0.2553 0.042 Uiso 1 1 calc GR
B2 B 0.03285(7) 0.8424(2) 0.45749(8) 0.0160(3) Uani 1 1 d .
C2 C -0.04649(8) 0.8354(3) 0.25767(8) 0.0338(4) Uani 1 1 d .
H2B H -0.0099 0.8776 0.2879 0.051 Uiso 1 1 calc GR
H2C H -0.0610 0.8993 0.2198 0.051 Uiso 1 1 calc GR
H2D H -0.0417 0.7256 0.2478 0.051 Uiso 1 1 calc GR
C12 C 0.10084(8) 1.1231(2) 0.39995(9) 0.0338(4) Uani 1 1 d .
H12A H 0.0815 1.0503 0.3651 0.051 Uiso 1 1 calc GR
H12B H 0.1067 1.2250 0.3844 0.051 Uiso 1 1 calc GR
H12C H 0.0775 1.1386 0.4215 0.051 Uiso 1 1 calc GR
C23 C 0.42032(8) -0.0530(2) 0.64561(10) 0.0335(4) Uani 1 1 d .
H23A H 0.3912 -0.0920 0.6057 0.050 Uiso 1 1 calc GR
H23B H 0.4150 -0.1016 0.6794 0.050 Uiso 1 1 calc GR
H23C H 0.4579 -0.0808 0.6499 0.050 Uiso 1 1 calc GR
C8 C -0.03036(8) 0.4395(2) 0.41328(9) 0.0343(4) Uani 1 1 d .
H8A H 0.0095 0.4669 0.4272 0.051 Uiso 1 1 calc GR
H8B H -0.0346 0.3241 0.4110 0.051 Uiso 1 1 calc GR
H8C H -0.0430 0.4817 0.4427 0.051 Uiso 1 1 calc GR
C18 C 0.44859(9) 0.4772(3) 0.53582(11) 0.0422(5) Uani 1 1 d .
H18A H 0.4895 0.4720 0.5628 0.063 Uiso 1 1 calc GR
H18B H 0.4378 0.5865 0.5219 0.063 Uiso 1 1 calc GR
H18C H 0.4388 0.4084 0.4998 0.063 Uiso 1 1 calc GR
C3 C -0.09407(9) 1.0155(2) 0.30080(10) 0.0390(5) Uani 1 1 d .
H3A H -0.1245 1.0243 0.3132 0.059 Uiso 1 1 calc GR
H3B H -0.1030 1.0819 0.2643 0.059 Uiso 1 1 calc GR
H3C H -0.0583 1.0508 0.3350 0.059 Uiso 1 1 calc GR
B6 B 0.61750(8) 0.2841(3) 0.72993(9) 0.0234(4) Uani 1 1 d .
B3 B 0.12395(8) 0.7062(3) 0.39730(9) 0.0243(4) Uani 1 1 d .
C20 C 0.35310(9) 0.4507(3) 0.53201(10) 0.0459(6) Uani 1 1 d .
H20A H 0.3403 0.3924 0.4929 0.069 Uiso 1 1 calc GR
H20B H 0.3463 0.5641 0.5233 0.069 Uiso 1 1 calc GR
H20C H 0.3320 0.4140 0.5541 0.069 Uiso 1 1 calc GR
B1 B -0.10689(8) 0.7906(3) 0.40270(10) 0.0295(5) Uani 1 1 d .
C19 C 0.43785(10) 0.5176(2) 0.63222(11) 0.0448(5) Uani 1 1 d .
H19A H 0.4147 0.4934 0.6533 0.067 Uiso 1 1 calc GR
H19B H 0.4351 0.6309 0.6225 0.067 Uiso 1 1 calc GR
H19C H 0.4774 0.4901 0.6593 0.067 Uiso 1 1 calc GR
B4 B 0.38964(8) 0.0893(3) 0.50967(9) 0.0306(5) Uani 1 1 d .
H2A H 0.0076(7) 0.875(2) 0.4806(8) 0.017(4) Uiso 1 1 d .
H3D H 0.1641(8) 0.679(2) 0.3974(9) 0.028(5) Uiso 1 1 d .
H3E H 0.0960(9) 0.772(3) 0.3556(10) 0.037(6) Uiso 1 1 d .
H3F H 0.1042(9) 0.596(3) 0.4079(10) 0.041(6) Uiso 1 1 d .
H1A H -0.0973(9) 0.918(3) 0.4125(10) 0.042(6) Uiso 1 1 d .
H1B H -0.1511(10) 0.772(3) 0.3687(11) 0.052(7) Uiso 1 1 d .
H1C H -0.0929(9) 0.712(3) 0.4448(10) 0.045(6) Uiso 1 1 d .
H5 H 0.5061(7) 0.109(2) 0.5326(8) 0.015(4) Uiso 1 1 d .
H4A H 0.4101(8) -0.034(2) 0.5162(9) 0.030(5) Uiso 1 1 d .
H4B H 0.3934(8) 0.160(2) 0.4737(10) 0.035(6) Uiso 1 1 d .
H4C H 0.3458(10) 0.085(3) 0.5029(10) 0.047(6) Uiso 1 1 d .
H3 H 0.5206(8) 0.225(2) 0.6501(7) 0.029(5) Uiso 1 1 d D
H2 H 0.1012(8) 0.929(2) 0.5196(7) 0.022(5) Uiso 1 1 d D
H4 H 0.6027(8) 0.101(2) 0.5813(8) 0.025(5) Uiso 1 1 d D
H1 H 0.0240(8) 0.743(2) 0.3804(9) 0.032(6) Uiso 1 1 d D
H6A H 0.5885(9) 0.382(3) 0.7031(9) 0.037(6) Uiso 1 1 d .
H6B H 0.5959(9) 0.193(3) 0.7448(9) 0.039(6) Uiso 1 1 d .
H6C H 0.6572(9) 0.327(3) 0.7705(10) 0.039(6) Uiso 1 1 d .

loop_
_atom_site_aniso_label
_atom_site_aniso_U_11
_atom_site_aniso_U_22
_atom_site_aniso_U_33
_atom_site_aniso_U_23
_atom_site_aniso_U_13
_atom_site_aniso_U_12
P3 0.00867(16) 0.01583(18) 0.00884(16) -0.00219(13) 0.00265(13) 0.00224(13)
P002 0.00867(16) 0.01623(18) 0.01055(16) -0.00414(14) 0.00333(13) -0.00024(14)
P2 0.01024(16) 0.01690(19) 0.01129(17) -0.00313(14) 0.00465(14) -0.00043(14)
P1 0.01022(17) 0.0215(2) 0.01510(18) -0.00914(15) 0.00624(14) -0.00351(14)
N3 0.0078(5) 0.0182(6) 0.0086(5) -0.0039(5) 0.0010(5) 0.0001(5)
N4 0.0117(6) 0.0228(7) 0.0112(6) -0.0067(5) 0.0054(5) 0.0016(5)
N2 0.0123(6) 0.0242(7) 0.0118(6) -0.0088(5) 0.0052(5) -0.0036(5)
N1 0.0111(6) 0.0291(7) 0.0166(6) -0.0099(5) 0.0078(5) -0.0043(5)
C29 0.0148(7) 0.0183(7) 0.0161(7) -0.0023(6) 0.0059(6) -0.0035(6)
C13 0.0158(7) 0.0172(7) 0.0147(7) 0.0007(6) 0.0045(6) 0.0030(6)
C10 0.0292(9) 0.0165(8) 0.0386(10) -0.0019(7) 0.0207(8) -0.0017(7)
C21 0.0143(7) 0.0214(8) 0.0176(7) 0.0018(6) 0.0090(6) 0.0008(6)
C9 0.0203(8) 0.0194(8) 0.0228(8) 0.0047(6) 0.0121(7) 0.0035(6)
C25 0.0167(7) 0.0172(7) 0.0161(7) 0.0016(6) 0.0044(6) -0.0009(6)
C32 0.0239(8) 0.0273(9) 0.0225(8) -0.0009(7) 0.0148(7) -0.0038(7)
C14 0.0211(8) 0.0307(9) 0.0129(7) -0.0002(6) 0.0036(6) 0.0042(7)
C1 0.0192(8) 0.0212(8) 0.0199(8) -0.0027(6) 0.0029(6) -0.0043(6)
C5 0.0169(7) 0.0189(8) 0.0213(8) -0.0051(6) 0.0081(6) -0.0043(6)
C28 0.0184(8) 0.0192(8) 0.0243(8) -0.0023(6) 0.0044(7) 0.0055(6)
C26 0.0278(9) 0.0249(9) 0.0297(9) 0.0023(7) 0.0107(8) -0.0074(7)
C15 0.0144(7) 0.0334(9) 0.0237(8) 0.0000(7) 0.0055(6) 0.0087(7)
C24 0.0159(7) 0.0358(10) 0.0241(8) -0.0036(7) 0.0123(6) -0.0017(7)
C27 0.0256(9) 0.0299(9) 0.0160(8) 0.0045(7) 0.0034(7) 0.0009(7)
C30 0.0186(8) 0.0375(10) 0.0235(8) -0.0034(7) 0.0043(7) -0.0134(7)
C16 0.0417(11) 0.0187(8) 0.0309(10) 0.0037(7) 0.0131(8) 0.0018(8)
C7 0.0314(9) 0.0246(9) 0.0403(10) -0.0149(8) 0.0210(8) -0.0040(7)
B5 0.0129(7) 0.0171(8) 0.0117(7) -0.0047(6) 0.0040(6) -0.0007(6)
C22 0.0206(8) 0.0552(12) 0.0127(7) 0.0036(8) 0.0078(6) -0.0003(8)
C11 0.0328(9) 0.0323(10) 0.0281(9) 0.0061(8) 0.0209(8) 0.0008(8)
C17 0.0324(9) 0.0214(9) 0.0322(9) 0.0110(7) 0.0183(8) 0.0140(7)
C6 0.0209(8) 0.0267(9) 0.0334(9) -0.0055(7) 0.0109(7) -0.0097(7)
C31 0.0387(10) 0.0179(8) 0.0303(9) -0.0009(7) 0.0145(8) -0.0011(7)
C4 0.0195(8) 0.0321(10) 0.0229(8) -0.0005(7) 0.0006(7) -0.0027(7)
B2 0.0144(8) 0.0185(8) 0.0156(8) -0.0046(6) 0.0073(6) -0.0023(6)
C2 0.0264(9) 0.0508(12) 0.0220(9) 0.0049(8) 0.0089(7) -0.0099(9)
C12 0.0291(9) 0.0348(10) 0.0352(10) 0.0170(8) 0.0126(8) 0.0130(8)
C23 0.0343(10) 0.0216(9) 0.0546(12) 0.0104(8) 0.0289(10) 0.0015(8)
C8 0.0327(10) 0.0316(10) 0.0311(10) 0.0039(8) 0.0077(8) -0.0009(8)
C18 0.0491(12) 0.0339(11) 0.0556(13) 0.0284(10) 0.0343(11) 0.0164(9)
C3 0.0369(11) 0.0226(9) 0.0428(12) -0.0039(8) 0.0050(9) -0.0026(8)
B6 0.0148(8) 0.0375(11) 0.0177(8) -0.0142(8) 0.0071(7) -0.0007(8)
B3 0.0189(9) 0.0339(11) 0.0209(9) -0.0156(8) 0.0098(7) -0.0029(8)
C20 0.0407(12) 0.0571(14) 0.0469(12) 0.0296(11) 0.0259(10) 0.0349(11)
B1 0.0165(9) 0.0448(13) 0.0313(11) -0.0200(10) 0.0143(8) -0.0048(8)
C19 0.0658(15) 0.0156(9) 0.0646(15) -0.0087(9) 0.0399(13) 0.0014(9)
B4 0.0131(8) 0.0558(14) 0.0194(9) -0.0222(9) 0.0041(7) -0.0043(9)

loop_
_atom_type_symbol
_atom_type_description
_atom_type_scat_dispersion_real
_atom_type_scat_dispersion_imag
_atom_type_scat_source
C C 0.0033 0.0016 'International Tables Vol C Tables 4.2.6.8 and 6.1.1.4'
H H 0.0000 0.0000 'International Tables Vol C Tables 4.2.6.8 and 6.1.1.4'
B B 0.0013 0.0007 'International Tables Vol C Tables 4.2.6.8 and 6.1.1.4'
N N 0.0061 0.0033 'International Tables Vol C Tables 4.2.6.8 and 6.1.1.4'
P P 0.1023 0.0942 'International Tables Vol C Tables 4.2.6.8 and 6.1.1.4'

loop_
_geom_angle_atom_site_label_1
_geom_angle_atom_site_label_2
_geom_angle_atom_site_label_3
_geom_angle
N3 P3 C21 103.29(6)
N3 P3 C17 105.39(7)
N3 P3 B4 112.98(7)
C21 P3 B4 111.13(9)
C17 P3 C21 112.92(7)
C17 P3 B4 110.83(10)
N4 P002 C29 103.26(7)
N4 P002 C25 105.39(7)
N4 P002 B6 114.15(7)
C29 P002 C25 113.32(7)
C29 P002 B6 110.47(8)
C25 P002 B6 110.08(8)
N2 P2 C13 102.77(7)
N2 P2 C9 105.40(7)
N2 P2 B3 113.62(7)
C13 P2 B3 111.08(8)
C9 P2 C13 112.87(7)
C9 P2 B3 110.80(9)
N1 P1 C1 103.59(7)
N1 P1 C5 104.54(7)
N1 P1 B1 113.48(8)
C1 P1 B1 111.35(9)
C5 P1 C1 113.15(7)
C5 P1 B1 110.42(9)
P3 N3 H3 116.4(13)
B5 N3 P3 125.12(10)
B5 N3 H3 117.0(13)
P002 N4 H4 112.4(13)
B5 N4 P002 132.16(11)
B5 N4 H4 115.1(13)
P2 N2 H2 114.9(13)
B2 N2 P2 132.72(11)
B2 N2 H2 112.0(13)
P1 N1 H1 114.2(14)
B2 N1 P1 126.39(11)
B2 N1 H1 119.1(14)
C32 C29 P002 113.30(11)
C32 C29 C30 109.50(13)
C32 C29 C31 107.96(13)
C30 C29 P002 111.16(11)
C31 C29 P002 105.87(11)
C31 C29 C30 108.86(14)
C14 C13 P2 113.34(11)
C15 C13 P2 110.97(11)
C15 C13 C14 109.60(13)
C16 C13 P2 106.12(11)
C16 C13 C14 108.18(14)
C16 C13 C15 108.43(14)
H10A C10 H10B 109.5
H10A C10 H10C 109.5
H10B C10 H10C 109.5
C9 C10 H10A 109.5
C9 C10 H10B 109.5
C9 C10 H10C 109.5
C24 C21 P3 111.04(11)
C24 C21 C23 108.71(14)
C22 C21 P3 114.07(11)
C22 C21 C24 109.34(13)
C22 C21 C23 108.13(15)
C23 C21 P3 105.32(11)
C10 C9 P2 114.15(11)
C10 C9 C11 109.42(14)
C10 C9 C12 108.51(14)
C11 C9 P2 109.56(11)
C12 C9 P2 106.41(12)
C12 C9 C11 108.63(14)
C28 C25 P002 114.11(11)
C28 C25 C26 108.54(14)
C28 C25 C27 109.79(13)
C26 C25 P002 106.20(11)
C27 C25 P002 109.67(11)
C27 C25 C26 108.33(13)
C29 C32 H32A 109.5
C29 C32 H32B 109.5
C29 C32 H32C 109.5
H32A C32 H32B 109.5
H32A C32 H32C 109.5
H32B C32 H32C 109.5
C13 C14 H14A 109.5
C13 C14 H14B 109.5
C13 C14 H14C 109.5
H14A C14 H14B 109.5
H14A C14 H14C 109.5
H14B C14 H14C 109.5
C4 C1 P1 111.36(12)
C4 C1 C3 107.83(15)
C2 C1 P1 113.81(12)
C2 C1 C4 109.93(14)
C2 C1 C3 107.94(16)
C3 C1 P1 105.66(12)
C7 C5 P1 113.11(12)
C7 C5 C6 109.97(14)
C7 C5 C8 108.59(15)
C6 C5 P1 109.89(11)
C8 C5 P1 106.75(11)
C8 C5 C6 108.38(14)
C25 C28 H28A 109.5
C25 C28 H28B 109.5
C25 C28 H28C 109.5
H28A C28 H28B 109.5
H28A C28 H28C 109.5
H28B C28 H28C 109.5
C25 C26 H26A 109.5
C25 C26 H26B 109.5
C25 C26 H26C 109.5
H26A C26 H26B 109.5
H26A C26 H26C 109.5
H26B C26 H26C 109.5
C13 C15 H15A 109.5
C13 C15 H15B 109.5
C13 C15 H15C 109.5
H15A C15 H15B 109.5
H15A C15 H15C 109.5
H15B C15 H15C 109.5
C21 C24 H24A 109.5
C21 C24 H24B 109.5
C21 C24 H24C 109.5
H24A C24 H24B 109.5
H24A C24 H24C 109.5
H24B C24 H24C 109.5
C25 C27 H27A 109.5
C25 C27 H27B 109.5
C25 C27 H27C 109.5
H27A C27 H27B 109.5
H27A C27 H27C 109.5
H27B C27 H27C 109.5
C29 C30 H30A 109.5
C29 C30 H30B 109.5
C29 C30 H30C 109.5
H30A C30 H30B 109.5
H30A C30 H30C 109.5
H30B C30 H30C 109.5
C13 C16 H16A 109.5
C13 C16 H16B 109.5
C13 C16 H16C 109.5
H16A C16 H16B 109.5
H16A C16 H16C 109.5
H16B C16 H16C 109.5
C5 C7 H7A 109.5
C5 C7 H7B 109.5
C5 C7 H7C 109.5
H7A C7 H7B 109.5
H7A C7 H7C 109.5
H7B C7 H7C 109.5
N3 B5 N4 123.88(13)
N3 B5 H5 118.6(9)
N4 B5 H5 117.5(9)
C21 C22 H22A 109.5
C21 C22 H22B 109.5
C21 C22 H22C 109.5
H22A C22 H22B 109.5
H22A C22 H22C 109.5
H22B C22 H22C 109.5
C9 C11 H11A 109.5
C9 C11 H11B 109.5
C9 C11 H11C 109.5
H11A C11 H11B 109.5
H11A C11 H11C 109.5
H11B C11 H11C 109.5
C18 C17 P3 106.09(12)
C20 C17 P3 110.00(14)
C20 C17 C18 108.45(15)
C19 C17 P3 113.33(13)
C19 C17 C18 108.49(17)
C19 C17 C20 110.27(17)
C5 C6 H6D 109.5
C5 C6 H6E 109.5
C5 C6 H6F 109.5
H6D C6 H6E 109.5
H6D C6 H6F 109.5
H6E C6 H6F 109.5
C29 C31 H31A 109.5
C29 C31 H31B 109.5
C29 C31 H31C 109.5
H31A C31 H31B 109.5
H31A C31 H31C 109.5
H31B C31 H31C 109.5
C1 C4 H4D 109.5
C1 C4 H4E 109.5
C1 C4 H4F 109.5
H4D C4 H4E 109.5
H4D C4 H4F 109.5
H4E C4 H4F 109.5
N2 B2 H2A 118.5(9)
N1 B2 N2 123.30(14)
N1 B2 H2A 118.1(9)
C1 C2 H2B 109.5
C1 C2 H2C 109.5
C1 C2 H2D 109.5
H2B C2 H2C 109.5
H2B C2 H2D 109.5
H2C C2 H2D 109.5
C9 C12 H12A 109.5
C9 C12 H12B 109.5
C9 C12 H12C 109.5
H12A C12 H12B 109.5
H12A C12 H12C 109.5
H12B C12 H12C 109.5
C21 C23 H23A 109.5
C21 C23 H23B 109.5
C21 C23 H23C 109.5
H23A C23 H23B 109.5
H23A C23 H23C 109.5
H23B C23 H23C 109.5
C5 C8 H8A 109.5
C5 C8 H8B 109.5
C5 C8 H8C 109.5
H8A C8 H8B 109.5
H8A C8 H8C 109.5
H8B C8 H8C 109.5
C17 C18 H18A 109.5
C17 C18 H18B 109.5
C17 C18 H18C 109.5
H18A C18 H18B 109.5
H18A C18 H18C 109.5
H18B C18 H18C 109.5
C1 C3 H3A 109.5
C1 C3 H3B 109.5
C1 C3 H3C 109.5
H3A C3 H3B 109.5
H3A C3 H3C 109.5
H3B C3 H3C 109.5
P002 B6 H6A 108.1(11)
P002 B6 H6B 106.0(11)
P002 B6 H6C 105.6(11)
H6A B6 H6B 112.5(15)
H6A B6 H6C 113.4(16)
H6B B6 H6C 110.7(15)
P2 B3 H3D 104.4(10)
P2 B3 H3E 106.2(11)
P2 B3 H3F 107.3(11)
H3D B3 H3E 111.3(15)
H3D B3 H3F 111.5(15)
H3E B3 H3F 115.4(15)
C17 C20 H20A 109.5
C17 C20 H20B 109.5
C17 C20 H20C 109.5
H20A C20 H20B 109.5
H20A C20 H20C 109.5
H20B C20 H20C 109.5
P1 B1 H1A 104.0(11)
P1 B1 H1B 104.0(12)
P1 B1 H1C 107.6(11)
H1A B1 H1B 111.1(17)
H1A B1 H1C 115.5(16)
H1B B1 H1C 113.4(17)
C17 C19 H19A 109.5
C17 C19 H19B 109.5
C17 C19 H19C 109.5
H19A C19 H19B 109.5
H19A C19 H19C 109.5
H19B C19 H19C 109.5
P3 B4 H4A 107.8(10)
P3 B4 H4B 105.3(11)
P3 B4 H4C 105.1(12)
H4A B4 H4B 113.4(14)
H4A B4 H4C 113.1(16)
H4B B4 H4C 111.5(16)

loop_
_geom_bond_atom_site_label_1
_geom_bond_atom_site_label_2
_geom_bond_distance
P3 N3 1.6780(12)
P3 C21 1.8600(15)
P3 C17 1.8592(17)
P3 B4 1.9262(19)
P002 N4 1.6823(12)
P002 C29 1.8605(15)
P002 C25 1.8633(16)
P002 B6 1.9258(18)
P2 N2 1.6813(13)
P2 C13 1.8616(15)
P2 C9 1.8617(17)
P2 B3 1.9398(18)
P1 N1 1.6791(13)
P1 C1 1.8633(17)
P1 C5 1.8632(17)
P1 B1 1.9241(19)
N3 B5 1.419(2)
N3 H3 0.841(15)
N4 B5 1.423(2)
N4 H4 0.839(14)
N2 B2 1.426(2)
N2 H2 0.828(14)
N1 B2 1.415(2)
N1 H1 0.833(15)
C29 C32 1.533(2)
C29 C30 1.539(2)
C29 C31 1.534(2)
C13 C14 1.538(2)
C13 C15 1.537(2)
C13 C16 1.529(2)
C10 H10A 0.9800
C10 H10B 0.9800
C10 H10C 0.9800
C10 C9 1.529(2)
C21 C24 1.536(2)
C21 C22 1.533(2)
C21 C23 1.537(2)
C9 C11 1.543(2)
C9 C12 1.540(2)
C25 C28 1.532(2)
C25 C26 1.542(2)
C25 C27 1.541(2)
C32 H32A 0.9800
C32 H32B 0.9800
C32 H32C 0.9800
C14 H14A 0.9800
C14 H14B 0.9800
C14 H14C 0.9800
C1 C4 1.533(2)
C1 C2 1.524(2)
C1 C3 1.548(2)
C5 C7 1.532(2)
C5 C6 1.537(2)
C5 C8 1.537(2)
C28 H28A 0.9800
C28 H28B 0.9800
C28 H28C 0.9800
C26 H26A 0.9800
C26 H26B 0.9800
C26 H26C 0.9800
C15 H15A 0.9800
C15 H15B 0.9800
C15 H15C 0.9800
C24 H24A 0.9800
C24 H24B 0.9800
C24 H24C 0.9800
C27 H27A 0.9800
C27 H27B 0.9800
C27 H27C 0.9800
C30 H30A 0.9800
C30 H30B 0.9800
C30 H30C 0.9800
C16 H16A 0.9800
C16 H16B 0.9800
C16 H16C 0.9800
C7 H7A 0.9800
C7 H7B 0.9800
C7 H7C 0.9800
B5 H5 1.069(16)
C22 H22A 0.9800
C22 H22B 0.9800
C22 H22C 0.9800
C11 H11A 0.9800
C11 H11B 0.9800
C11 H11C 0.9800
C17 C18 1.545(3)
C17 C20 1.531(3)
C17 C19 1.530(3)
C6 H6D 0.9800
C6 H6E 0.9800
C6 H6F 0.9800
C31 H31A 0.9800
C31 H31B 0.9800
C31 H31C 0.9800
C4 H4D 0.9800
C4 H4E 0.9800
C4 H4F 0.9800
B2 H2A 1.082(17)
C2 H2B 0.9800
C2 H2C 0.9800
C2 H2D 0.9800
C12 H12A 0.9800
C12 H12B 0.9800
C12 H12C 0.9800
C23 H23A 0.9800
C23 H23B 0.9800
C23 H23C 0.9800
C8 H8A 0.9800
C8 H8B 0.9800
C8 H8C 0.9800
C18 H18A 0.9800
C18 H18B 0.9800
C18 H18C 0.9800
C3 H3A 0.9800
C3 H3B 0.9800
C3 H3C 0.9800
B6 H6A 1.11(2)
B6 H6B 1.11(2)
B6 H6C 1.12(2)
B3 H3D 1.086(19)
B3 H3E 1.09(2)
B3 H3F 1.15(2)
C20 H20A 0.9800
C20 H20B 0.9800
C20 H20C 0.9800
B1 H1A 1.11(2)
B1 H1B 1.09(2)
B1 H1C 1.13(2)
C19 H19A 0.9800
C19 H19B 0.9800
C19 H19C 0.9800
B4 H4A 1.15(2)
B4 H4B 1.10(2)
B4 H4C 1.09(2)

loop_
_geom_torsion_atom_site_label_1
_geom_torsion_atom_site_label_2
_geom_torsion_atom_site_label_3
_geom_torsion_atom_site_label_4
_geom_torsion
P3 N3 B5 N4 175.56(12)
P002 N4 B5 N3 0.1(3)
P2 N2 B2 N1 -0.7(3)
P1 N1 B2 N2 -179.63(12)
N3 P3 C21 C24 167.12(11)
N3 P3 C21 C22 43.03(13)
N3 P3 C21 C23 -75.37(12)
N3 P3 C17 C18 49.86(15)
N3 P3 C17 C20 166.96(12)
N3 P3 C17 C19 -69.08(15)
N4 P002 C29 C32 -42.34(13)
N4 P002 C29 C30 -166.15(12)
N4 P002 C29 C31 75.78(11)
N4 P002 C25 C28 70.77(12)
N4 P002 C25 C26 -48.75(12)
N4 P002 C25 C27 -165.60(11)
N2 P2 C13 C14 -40.32(13)
N2 P2 C13 C15 -164.15(11)
N2 P2 C13 C16 78.26(12)
N2 P2 C9 C10 69.34(12)
N2 P2 C9 C11 -167.57(11)
N2 P2 C9 C12 -50.31(13)
N1 P1 C1 C4 165.93(12)
N1 P1 C1 C2 41.00(14)
N1 P1 C1 C3 -77.25(13)
N1 P1 C5 C7 -67.29(13)
N1 P1 C5 C6 169.40(11)
N1 P1 C5 C8 52.07(13)
C29 P002 N4 B5 -132.90(15)
C29 P002 C25 C28 -41.42(13)
C29 P002 C25 C26 -160.94(11)
C29 P002 C25 C27 82.21(12)
C13 P2 N2 B2 -136.27(16)
C13 P2 C9 C10 -42.07(13)
C13 P2 C9 C11 81.03(13)
C13 P2 C9 C12 -161.71(11)
C21 P3 N3 B5 142.57(13)
C21 P3 C17 C18 161.90(13)
C21 P3 C17 C20 -81.00(14)
C21 P3 C17 C19 42.96(16)
C9 P2 N2 B2 105.33(16)
C9 P2 C13 C14 72.70(13)
C9 P2 C13 C15 -51.13(13)
C9 P2 C13 C16 -168.72(11)
C25 P002 N4 B5 107.97(16)
C25 P002 C29 C32 71.14(13)
C25 P002 C29 C30 -52.67(13)
C25 P002 C29 C31 -170.73(10)
C1 P1 N1 B2 123.40(15)
C1 P1 C5 C7 44.73(14)
C1 P1 C5 C6 -78.58(13)
C1 P1 C5 C8 164.09(11)
C5 P1 N1 B2 -117.88(15)
C5 P1 C1 C4 53.33(14)
C5 P1 C1 C2 -71.60(14)
C5 P1 C1 C3 170.14(11)
C17 P3 N3 B5 -98.74(14)
C17 P3 C21 C24 53.80(14)
C17 P3 C21 C22 -70.29(14)
C17 P3 C21 C23 171.30(12)
B6 P002 N4 B5 -12.94(19)
B6 P002 C29 C32 -164.80(12)
B6 P002 C29 C30 71.39(14)
B6 P002 C29 C31 -46.67(13)
B6 P002 C25 C28 -165.70(11)
B6 P002 C25 C26 74.78(12)
B6 P002 C25 C27 -42.07(13)
B3 P2 N2 B2 -16.16(19)
B3 P2 C13 C14 -162.17(12)
B3 P2 C13 C15 74.01(13)
B3 P2 C13 C16 -43.59(14)
B3 P2 C9 C10 -167.36(12)
B3 P2 C9 C11 -44.26(14)
B3 P2 C9 C12 73.00(13)
B1 P1 N1 B2 2.51(19)
B1 P1 C1 C4 -71.74(14)
B1 P1 C1 C2 163.32(13)
B1 P1 C1 C3 45.07(14)
B1 P1 C5 C7 170.30(12)
B1 P1 C5 C6 47.00(14)
B1 P1 C5 C8 -70.33(14)
B4 P3 N3 B5 22.40(17)
B4 P3 C21 C24 -71.46(14)
B4 P3 C21 C22 164.45(13)
B4 P3 C21 C23 46.05(14)
B4 P3 C17 C18 -72.68(15)
B4 P3 C17 C20 44.42(15)
B4 P3 C17 C19 168.38(14)
